data_7009481
loop_
_publ_author_name
'Kukushkin, Vadim Yu.'
'Ilichev, Igor V.'
'Zhdanova, Maria A.'
'Wagner, Gabriele'
'Pombeiro, Armando J. L.'

_publ_section_title
;
 Metal-mediated hydrolysis of the oxime C&#xE006;N bond to produce
 RhIII-bound O-iminoacylated MeC(&#xE006;NH)ONH2 species
;
_journal_issue 10
_journal_name_full 'Journal of the Chemical Society, Dalton Transactions'
_journal_page_first 1567
_journal_paper_doi 10.1039/b001384f
_journal_year 2000
_chemical_formula_sum 'C10 H20 Cl2 F6 N4 O2 Rh Sb'
_chemical_formula_weight 637.86
_chemical_name_systematic
; 
 ? 
;
_space_group_IT_number 14
_symmetry_cell_setting monoclinic
_symmetry_space_group_name_Hall '-P 2ybc'
_symmetry_space_group_name_H-M 'P 1 21/c 1'
_atom_sites_solution_hydrogens geom
_atom_sites_solution_primary direct
_atom_sites_solution_secondary difmap
_audit_creation_method SHELXL-97
_cell_angle_alpha 90.00
_cell_angle_beta 106.75(3)
_cell_angle_gamma 90.00
_cell_formula_units_Z 2
_cell_length_a 12.293(2)
_cell_length_b 10.021(2)
_cell_length_c 8.811(2)
_cell_measurement_reflns_used 24
_cell_measurement_temperature 293(2)
_cell_measurement_theta_max 11.8
_cell_measurement_theta_min 10.1
_cell_volume 1039.4(4)
_computing_structure_refinement 'SHELXL-97 (Sheldrick, 1997)'
_computing_structure_solution 'SHELXS-97 (Sheldrick, 1990)'
_diffrn_ambient_temperature 293(2)
_diffrn_measured_fraction_theta_full 0.522
_diffrn_measured_fraction_theta_max 0.522
_diffrn_measurement_device_type CAD4
_diffrn_measurement_method theta/2theta
_diffrn_radiation_monochromator filter
_diffrn_radiation_source 'fine-focus sealed tube'
_diffrn_radiation_type MoK\a
_diffrn_radiation_wavelength 0.71073
_diffrn_reflns_av_R_equivalents 0.0845
_diffrn_reflns_av_sigmaI/netI 0.0303
_diffrn_reflns_limit_h_max 14
_diffrn_reflns_limit_h_min -15
_diffrn_reflns_limit_k_max 0
_diffrn_reflns_limit_k_min -12
_diffrn_reflns_limit_l_max 10
_diffrn_reflns_limit_l_min 0
_diffrn_reflns_number 1138
_diffrn_reflns_theta_full 25.96
_diffrn_reflns_theta_max 25.96
_diffrn_reflns_theta_min 1.73
_diffrn_standards_decay_% .4
_diffrn_standards_interval_count 100
_diffrn_standards_number 3
_exptl_absorpt_coefficient_mu 2.414
_exptl_absorpt_correction_T_max 0.356
_exptl_absorpt_correction_T_min 0.212
_exptl_absorpt_correction_type psi-scan
_exptl_crystal_colour yellow
_exptl_crystal_density_diffrn 2.038
_exptl_crystal_density_method 'not measured'
_exptl_crystal_description prism
_exptl_crystal_F_000 616
_exptl_crystal_size_max 0.32
_exptl_crystal_size_mid 0.28
_exptl_crystal_size_min 0.18
_refine_diff_density_max 2.195
_refine_diff_density_min -1.185
_refine_diff_density_rms 0.165
_refine_ls_extinction_method none
_refine_ls_goodness_of_fit_ref 1.054
_refine_ls_hydrogen_treatment mixed
_refine_ls_matrix_type full
_refine_ls_number_parameters 139
_refine_ls_number_reflns 1065
_refine_ls_number_restraints 0
_refine_ls_restrained_S_all 1.054
_refine_ls_R_factor_all 0.0439
_refine_ls_R_factor_gt 0.0439
_refine_ls_shift/su_max 0.003
_refine_ls_shift/su_mean 0.000
_refine_ls_structure_factor_coef Fsqd
_refine_ls_weighting_details 'calc w=1/[\s^2^(Fo^2^)+(0.0985P)^2^+0.3958P] where P=(Fo^2^+2Fc^2^)/3'
_refine_ls_weighting_scheme calc
_refine_ls_wR_factor_gt 0.1098
_refine_ls_wR_factor_ref 0.1098
_reflns_number_gt 1065
_reflns_number_total 1065
_reflns_threshold_expression >2sigma(I)
_cod_data_source_file b001384f.txt
_cod_data_source_block vk21
_cod_original_sg_symbol_H-M P2(1)/c
_cod_database_code 7009481

loop_
_symmetry_equiv_pos_as_xyz
'x, y, z'
'-x, y+1/2, -z+1/2'
'-x, -y, -z'
'x, -y-1/2, z-1/2'

loop_
_atom_site_label
_atom_site_type_symbol
_atom_site_fract_x
_atom_site_fract_y
_atom_site_fract_z
_atom_site_U_iso_or_equiv
_atom_site_adp_type
_atom_site_occupancy
_atom_site_symmetry_multiplicity
_atom_site_calc_flag
_atom_site_refinement_flags
_atom_site_disorder_assembly
_atom_site_disorder_group
Sb Sb 0.5000 0.0000 0.5000 0.0519(3) Uani 1 2 d S . .
F1 F 0.4329(4) 0.0351(7) 0.6594(6) 0.0949(18) Uani 1 1 d . . .
F2A F 0.6389(13) 0.037(4) 0.6396(19) 0.139(10) Uani 0.50 1 d P . .
F2B F 0.629(2) -0.076(5) 0.624(2) 0.187(17) Uani 0.50 1 d P . .
F3A F 0.567(3) 0.162(3) 0.552(5) 0.199(14) Uani 0.50 1 d P . .
F3B F 0.490(3) 0.1647(15) 0.417(2) 0.130(8) Uani 0.50 1 d P . .
Rh Rh 0.0000 0.5000 0.5000 0.0317(2) Uani 1 2 d S . .
Cl1 Cl -0.03711(15) 0.5531(2) 0.2334(2) 0.0512(5) Uani 1 1 d . . .
O1 O 0.2101(4) 0.6261(5) 0.5002(5) 0.0474(11) Uani 1 1 d . . .
N1 N 0.0532(4) 0.6873(5) 0.5666(6) 0.0374(12) Uani 1 1 d . . .
N2 N 0.1677(4) 0.4931(5) 0.5134(7) 0.0393(13) Uani 1 1 d . . .
C1 C 0.1501(5) 0.7179(6) 0.5527(7) 0.0402(14) Uani 1 1 d . . .
C2 C 0.2097(6) 0.8475(7) 0.5885(9) 0.0570(18) Uani 1 1 d . . .
C3 C 0.2450(5) 0.4067(7) 0.5253(7) 0.0431(16) Uani 1 1 d . . .
C4 C 0.2212(6) 0.2650(8) 0.5542(9) 0.062(2) Uani 1 1 d . . .
C5 C 0.3601(6) 0.4405(10) 0.5101(9) 0.063(2) Uani 1 1 d . . .
H1 H 0.0409 0.7523 0.6211 0.080 Uiso 1 1 d . . .
H21 H 0.1638 0.9069 0.6308 0.080 Uiso 1 1 d . . .
H22 H 0.2144 0.8860 0.4906 0.080 Uiso 1 1 d . . .
H23 H 0.2832 0.8368 0.6615 0.080 Uiso 1 1 d . . .
H41 H 0.2890 0.2456 0.6448 0.080 Uiso 1 1 d . . .
H42 H 0.2095 0.2046 0.4610 0.080 Uiso 1 1 d . . .
H43 H 0.1529 0.2594 0.5856 0.080 Uiso 1 1 d . . .
H51 H 0.4091 0.3613 0.5369 0.080 Uiso 1 1 d . . .
H52 H 0.3957 0.5066 0.5897 0.080 Uiso 1 1 d . . .
H53 H 0.3575 0.4708 0.4078 0.080 Uiso 1 1 d . . .

loop_
_atom_site_aniso_label
_atom_site_aniso_U_11
_atom_site_aniso_U_22
_atom_site_aniso_U_33
_atom_site_aniso_U_23
_atom_site_aniso_U_13
_atom_site_aniso_U_12
Sb 0.0353(4) 0.0664(5) 0.0584(5) 0.0088(3) 0.0203(3) 0.0124(3)
F1 0.073(4) 0.143(5) 0.080(3) -0.012(3) 0.040(3) 0.019(3)
F2A 0.047(8) 0.31(3) 0.066(8) -0.024(16) 0.030(7) -0.049(15)
F2B 0.114(19) 0.36(4) 0.072(10) 0.009(17) 0.010(11) 0.17(2)
F3A 0.22(3) 0.16(2) 0.29(3) -0.16(2) 0.20(3) -0.138(19)
F3B 0.25(3) 0.068(9) 0.112(11) 0.036(8) 0.110(14) 0.049(11)
Rh 0.0222(4) 0.0298(4) 0.0439(4) 0.0007(3) 0.0110(3) -0.0002(2)
Cl1 0.0483(10) 0.0553(10) 0.0477(9) 0.0057(9) 0.0101(7) -0.0090(9)
O1 0.032(2) 0.048(3) 0.068(3) 0.000(2) 0.023(2) -0.007(2)
N1 0.029(3) 0.034(3) 0.049(3) -0.003(2) 0.011(2) -0.004(2)
N2 0.028(3) 0.038(3) 0.052(3) -0.001(2) 0.011(2) -0.003(2)
C1 0.034(3) 0.040(3) 0.047(3) -0.001(3) 0.013(3) -0.005(3)
C2 0.040(4) 0.047(4) 0.083(5) -0.006(4) 0.017(3) -0.018(3)
C3 0.026(3) 0.052(4) 0.047(4) -0.011(3) 0.002(3) 0.006(3)
C4 0.046(4) 0.050(5) 0.084(5) -0.005(4) 0.010(4) 0.010(4)
C5 0.036(4) 0.091(6) 0.068(4) -0.008(5) 0.023(3) 0.007(4)

loop_
_atom_type_symbol
_atom_type_description
_atom_type_scat_dispersion_real
_atom_type_scat_dispersion_imag
_atom_type_scat_source
C C 0.0033 0.0016 'International Tables Vol C Tables 4.2.6.8 and 6.1.1.4'
H H 0.0000 0.0000 'International Tables Vol C Tables 4.2.6.8 and 6.1.1.4'
N N 0.0061 0.0033 'International Tables Vol C Tables 4.2.6.8 and 6.1.1.4'
O O 0.0106 0.0060 'International Tables Vol C Tables 4.2.6.8 and 6.1.1.4'
F F 0.0171 0.0103 'International Tables Vol C Tables 4.2.6.8 and 6.1.1.4'
Cl Cl 0.1484 0.1585 'International Tables Vol C Tables 4.2.6.8 and 6.1.1.4'
Rh Rh -1.1178 0.9187 'International Tables Vol C Tables 4.2.6.8 and 6.1.1.4'
Sb Sb -0.5866 1.5461 'International Tables Vol C Tables 4.2.6.8 and 6.1.1.4'

loop_
_geom_angle_atom_site_label_1
_geom_angle_atom_site_label_2
_geom_angle_atom_site_label_3
_geom_angle
_geom_angle_site_symmetry_1
_geom_angle_site_symmetry_3
_geom_angle_publ_flag
F3B Sb F3B 180.000(2) . 3_656 ?
F3B Sb F2B 54.8(11) . 3_656 ?
F3B Sb F2B 125.2(12) 3_656 3_656 ?
F3B Sb F2B 125.2(12) . . ?
F3B Sb F2B 54.8(12) 3_656 . ?
F2B Sb F2B 180.000(6) 3_656 . ?
F3B Sb F3A 138.3(12) . 3_656 ?
F3B Sb F3A 41.7(12) 3_656 3_656 ?
F2B Sb F3A 88.2(13) 3_656 3_656 ?
F2B Sb F3A 91.8(13) . 3_656 ?
F3B Sb F3A 41.7(12) . . ?
F3B Sb F3A 138.3(12) 3_656 . ?
F2B Sb F3A 91.8(13) 3_656 . ?
F2B Sb F3A 88.2(13) . . ?
F3A Sb F3A 180(2) 3_656 . ?
F3B Sb F2A 88.4(9) . 3_656 ?
F3B Sb F2A 91.6(9) 3_656 3_656 ?
F2B Sb F2A 36.6(12) 3_656 3_656 ?
F2B Sb F2A 143.4(12) . 3_656 ?
F3A Sb F2A 51.9(11) 3_656 3_656 ?
F3A Sb F2A 128.1(11) . 3_656 ?
F3B Sb F2A 91.6(9) . . ?
F3B Sb F2A 88.4(9) 3_656 . ?
F2B Sb F2A 143.4(12) 3_656 . ?
F2B Sb F2A 36.6(12) . . ?
F3A Sb F2A 128.1(11) 3_656 . ?
F3A Sb F2A 51.9(11) . . ?
F2A Sb F2A 180.000(3) 3_656 . ?
F3B Sb F1 98.1(5) . . ?
F3B Sb F1 81.9(5) 3_656 . ?
F2B Sb F1 82.9(6) 3_656 . ?
F2B Sb F1 97.1(6) . . ?
F3A Sb F1 95.0(6) 3_656 . ?
F3A Sb F1 85.0(6) . . ?
F2A Sb F1 90.8(6) 3_656 . ?
F2A Sb F1 89.2(6) . . ?
F3B Sb F1 81.9(5) . 3_656 ?
F3B Sb F1 98.1(5) 3_656 3_656 ?
F2B Sb F1 97.1(6) 3_656 3_656 ?
F2B Sb F1 82.9(6) . 3_656 ?
F3A Sb F1 85.0(6) 3_656 3_656 ?
F3A Sb F1 95.0(6) . 3_656 ?
F2A Sb F1 89.2(6) 3_656 3_656 ?
F2A Sb F1 90.8(6) . 3_656 ?
F1 Sb F1 180.0 . 3_656 ?
F2B F2A F3A 133.8(19) . . ?
F2B F2A Sb 70.8(13) . . ?
F3A F2A Sb 63.6(8) . . ?
F2A F2B F3B 128.1(16) . 3_656 ?
F2A F2B Sb 72.7(14) . . ?
F3B F2B Sb 62.1(8) 3_656 . ?
F3B F3A F2A 128.5(14) . . ?
F3B F3A Sb 68.2(8) . . ?
F2A F3A Sb 64.5(9) . . ?
F3A F3B F2B 124.1(14) . 3_656 ?
F3A F3B Sb 70.1(12) . . ?
F2B F3B Sb 63.2(8) 3_656 . ?
N1 Rh N1 180.000(1) 3_566 . ?
N1 Rh N2 77.1(2) 3_566 3_566 ?
N1 Rh N2 102.9(2) . 3_566 ?
N1 Rh N2 102.9(2) 3_566 . ?
N1 Rh N2 77.1(2) . . ?
N2 Rh N2 180.0 3_566 . ?
N1 Rh Cl1 91.91(15) 3_566 3_566 ?
N1 Rh Cl1 88.09(15) . 3_566 ?
N2 Rh Cl1 88.11(17) 3_566 3_566 ?
N2 Rh Cl1 91.89(17) . 3_566 ?
N1 Rh Cl1 88.09(15) 3_566 . ?
N1 Rh Cl1 91.91(15) . . ?
N2 Rh Cl1 91.89(17) 3_566 . ?
N2 Rh Cl1 88.11(17) . . ?
Cl1 Rh Cl1 180.0 3_566 . ?
C1 O1 N2 110.9(4) . . ?
C1 N1 Rh 115.5(4) . . ?
C3 N2 O1 110.8(5) . . ?
C3 N2 Rh 138.8(5) . . ?
O1 N2 Rh 110.3(3) . . ?
N1 C1 O1 119.5(6) . . ?
N1 C1 C2 127.8(6) . . ?
O1 C1 C2 112.8(5) . . ?
N2 C3 C4 119.1(6) . . ?
N2 C3 C5 122.9(7) . . ?
C4 C3 C5 118.0(6) . . ?

loop_
_geom_bond_atom_site_label_1
_geom_bond_atom_site_label_2
_geom_bond_distance
_geom_bond_site_symmetry_2
_geom_bond_publ_flag
Sb F3B 1.793(12) . ?
Sb F3B 1.793(12) 3_656 ?
Sb F2B 1.811(14) 3_656 ?
Sb F2B 1.811(14) . ?
Sb F3A 1.817(14) 3_656 ?
Sb F3A 1.817(14) . ?
Sb F2A 1.831(15) 3_656 ?
Sb F2A 1.831(15) . ?
Sb F1 1.856(5) . ?
Sb F1 1.856(5) 3_656 ?
F2A F2B 1.14(4) . ?
F2A F3A 1.60(3) . ?
F2B F3B 1.66(3) 3_656 ?
F3A F3B 1.28(3) . ?
F3B F2B 1.66(3) 3_656 ?
Rh N1 2.019(5) 3_566 ?
Rh N1 2.019(5) . ?
Rh N2 2.031(5) 3_566 ?
Rh N2 2.031(5) . ?
Rh Cl1 2.3219(17) 3_566 ?
Rh Cl1 2.3219(17) . ?
O1 C1 1.342(8) . ?
O1 N2 1.449(7) . ?
N1 C1 1.269(7) . ?
N2 C3 1.268(8) . ?
C1 C2 1.480(9) . ?
C3 C4 1.486(11) . ?
C3 C5 1.498(9) . ?
